data_4080558
loop_
_publ_author_name
'Bou\<ska, Marek'
'Dost\'al, Libor'
'R\%u\<zi\<cka, Ale\<s'
'Jambor, Roman'

_publ_section_title
;
 Stabilization of Three-Coordinated Germanium(II) and Tin(II) Cations by a
 Neutral Chelating Ligand
;
_journal_issue 6
_journal_name_full Organometallics
_journal_page_first 1995
_journal_paper_doi 10.1021/om400082t
_journal_volume 32
_journal_year 2013
_chemical_formula_moiety 'C20 H26 Br4 N2 O Sn, C H Cl3'
_chemical_formula_sum 'C21 H27 Br4 Cl3 N2 O Sn'
_chemical_formula_weight 868.13
_chemical_name_systematic
; 
 ? 
;
_space_group_IT_number 4
_symmetry_cell_setting monoclinic
_symmetry_space_group_name_Hall 'P 2yb'
_symmetry_space_group_name_H-M 'P 1 21 1'
_atom_sites_solution_hydrogens geom
_atom_sites_solution_primary direct
_atom_sites_solution_secondary difmap
_audit_creation_method SHELXL-97
_cell_angle_alpha 90
_cell_angle_beta 102.694(6)
_cell_angle_gamma 90
_cell_formula_units_Z 4
_cell_length_a 10.5710(5)
_cell_length_b 15.3120(12)
_cell_length_c 20.462(3)
_cell_measurement_reflns_used 35689
_cell_measurement_temperature 150(1)
_cell_measurement_theta_max 27.5
_cell_measurement_theta_min 1
_cell_volume 3231.1(6)
_computing_cell_refinement 'COLLECT and DENZO'
_computing_data_collection 'COLLECT (Hooft, 1998) and DENZO (Otwinowski & Minor, 1997)'
_computing_data_reduction 'COLLECT and DENZO'
_computing_molecular_graphics 'PLATON (Spek, 2003)'
_computing_publication_material 'SHELXL-97 (Sheldrick, 2008)'
_computing_structure_refinement 'SHELXL-97 (Sheldrick, 1997)'
_computing_structure_solution 'SIR92 (Altomare et al., 1994)'
_diffrn_ambient_temperature 150(1)
_diffrn_detector_area_resol_mean 9.091
_diffrn_measured_fraction_theta_full 0.987
_diffrn_measured_fraction_theta_max 0.987
_diffrn_measurement_device_type 'Bruker Nonius KappaCCD area detector'
_diffrn_measurement_method '\f and \w scans to fill the Ewald sphere'
_diffrn_radiation_monochromator graphite
_diffrn_radiation_source 'fine-focus sealed tube'
_diffrn_radiation_type MoK\a
_diffrn_radiation_wavelength 0.71073
_diffrn_reflns_av_R_equivalents 0.1210
_diffrn_reflns_av_sigmaI/netI 0.1021
_diffrn_reflns_limit_h_max 13
_diffrn_reflns_limit_h_min -13
_diffrn_reflns_limit_k_max 19
_diffrn_reflns_limit_k_min -18
_diffrn_reflns_limit_l_max 25
_diffrn_reflns_limit_l_min -26
_diffrn_reflns_number 35606
_diffrn_reflns_theta_full 27.50
_diffrn_reflns_theta_max 27.50
_diffrn_reflns_theta_min 1.97
_diffrn_standards_number 0
_exptl_absorpt_coefficient_mu 6.001
_exptl_absorpt_correction_T_max 0.509
_exptl_absorpt_correction_T_min 0.267
_exptl_absorpt_correction_type integration
_exptl_absorpt_process_details
;
Gaussian integration (Coppens, 1970)
;
_exptl_crystal_colour yellow
_exptl_crystal_density_diffrn 1.785
_exptl_crystal_density_method 'not measured'
_exptl_crystal_description plate
_exptl_crystal_F_000 1664
_exptl_crystal_size_max 0.32
_exptl_crystal_size_mid 0.26
_exptl_crystal_size_min 0.19
_refine_diff_density_max 1.635
_refine_diff_density_min -1.581
_refine_diff_density_rms 0.219
_refine_ls_abs_structure_details 'Flack H D (1983), Acta Cryst. A39, 876-881'
_refine_ls_abs_structure_Flack 0.004(17)
_refine_ls_extinction_method none
_refine_ls_goodness_of_fit_ref 1.158
_refine_ls_hydrogen_treatment constr
_refine_ls_matrix_type full
_refine_ls_number_parameters 577
_refine_ls_number_reflns 13738
_refine_ls_number_restraints 1
_refine_ls_restrained_S_all 1.158
_refine_ls_R_factor_all 0.1233
_refine_ls_R_factor_gt 0.0774
_refine_ls_shift/su_max 0.000
_refine_ls_shift/su_mean 0.000
_refine_ls_structure_factor_coef Fsqd
_refine_ls_weighting_details 'calc w=1/[\s^2^(Fo^2^)+(0.0524P)^2^+41.6447P] where P=(Fo^2^+2Fc^2^)/3'
_refine_ls_weighting_scheme calc
_refine_ls_wR_factor_gt 0.1738
_refine_ls_wR_factor_ref 0.2165
_reflns_number_gt 9580
_reflns_number_total 13738
_reflns_threshold_expression >2sigma(I)
_cod_data_source_file om400082t_si_002.cif
_cod_data_source_block '_compound4'
_cod_original_sg_symbol_H-M 'P 21'
_cod_database_code 4080558

loop_
_symmetry_equiv_pos_as_xyz
'x, y, z'
'-x, y+1/2, -z'

loop_
_atom_site_label
_atom_site_type_symbol
_atom_site_fract_x
_atom_site_fract_y
_atom_site_fract_z
_atom_site_U_iso_or_equiv
_atom_site_adp_type
_atom_site_occupancy
_atom_site_symmetry_multiplicity
_atom_site_calc_flag
_atom_site_refinement_flags
Sn1 Sn 0.28577(9) 0.96258(6) 0.42121(5) 0.0341(2) Uani 1 1 d .
Sn2 Sn 0.15333(9) 0.81014(6) -0.07880(6) 0.0361(3) Uani 1 1 d .
Br1 Br 0.25848(16) 0.81929(11) 0.35372(10) 0.0496(4) Uani 1 1 d .
Br2 Br 0.35056(19) 0.87053(12) 0.52671(10) 0.0525(5) Uani 1 1 d .
Br8 Br 0.39394(15) 0.81067(14) -0.07541(12) 0.0602(6) Uani 1 1 d .
Br6 Br 0.1571(2) 0.71236(12) 0.02295(11) 0.0566(5) Uani 1 1 d .
Br5 Br 0.11450(18) 0.67378(12) -0.15245(11) 0.0559(5) Uani 1 1 d .
Br4 Br 0.04496(15) 0.97392(14) 0.41620(12) 0.0616(6) Uani 1 1 d .
Br3 Br 0.2797(3) 1.04877(14) 0.31610(11) 0.0732(7) Uani 1 1 d .
Br7 Br 0.0879(2) 0.90532(16) -0.18246(11) 0.0710(6) Uani 1 1 d .
Cl1 Cl -0.1254(8) 0.7882(4) 0.2614(4) 0.102(2) Uani 1 1 d .
Cl4 Cl 0.5725(8) 1.1346(7) 0.2363(6) 0.149(4) Uani 1 1 d .
Cl2 Cl 0.0216(10) 0.8374(8) 0.1651(5) 0.145(4) Uani 1 1 d .
N4 N 0.1889(12) 0.9312(8) -0.0067(7) 0.037(3) Uani 1 1 d .
Cl3 Cl -0.1425(10) 0.9662(6) 0.2189(7) 0.172(5) Uani 1 1 d .
N2 N 0.3100(12) 1.0879(8) 0.4865(6) 0.032(3) Uani 1 1 d .
Cl5 Cl 0.5671(11) 1.3132(8) 0.2752(7) 0.170(5) Uani 1 1 d .
N3 N -0.0415(11) 0.8548(9) -0.0585(7) 0.038(3) Uani 1 1 d .
N1 N 0.5015(13) 1.0016(10) 0.4448(8) 0.047(3) Uani 1 1 d .
O2 O -0.1420(11) 0.7523(11) -0.1283(8) 0.078(5) Uani 1 1 d .
C7 C 0.2061(15) 1.1385(10) 0.5042(9) 0.039(4) Uani 1 1 d .
O1 O 0.5435(12) 0.8962(9) 0.3784(8) 0.067(4) Uani 1 1 d .
C26 C 0.0933(14) 0.9620(10) 0.0129(8) 0.040(3) Uani 1 1 d .
C27 C 0.3177(13) 0.9730(10) 0.0166(9) 0.040(4) Uani 1 1 d .
C32 C 0.3991(14) 0.9447(10) 0.0737(9) 0.042(4) Uani 1 1 d .
Cl6 Cl 0.7673(13) 1.2052(12) 0.3437(6) 0.205(7) Uani 1 1 d .
C9 C 0.0487(18) 1.2520(12) 0.4800(12) 0.063(6) Uani 1 1 d .
H9 H 0.0135 1.2993 0.4537 0.076 Uiso 1 1 d R
C12 C 0.1584(16) 1.1150(11) 0.5622(10) 0.050(4) Uani 1 1 d .
C8 C 0.1503(17) 1.2080(12) 0.4631(10) 0.055(5) Uani 1 1 d .
C11 C 0.0582(18) 1.1646(13) 0.5782(12) 0.065(6) Uani 1 1 d .
H11 H 0.0296 1.1523 0.6171 0.079 Uiso 1 1 d R
C17 C 0.216(2) 1.0425(12) 0.6093(11) 0.060(5) Uani 1 1 d .
H17 H 0.2826 1.0121 0.5910 0.072 Uiso 1 1 d R
C5 C 0.5331(15) 1.0702(11) 0.4874(10) 0.049(5) Uani 1 1 d .
C2 C 0.7188(17) 0.9881(17) 0.4374(12) 0.073(7) Uani 1 1 d .
H2 H 0.7787 0.9656 0.4147 0.088 Uiso 1 1 d R
C21 C -0.1505(15) 0.8192(11) -0.0856(8) 0.041(4) Uani 1 1 d .
C13 C 0.465(2) 1.1878(14) 0.5570(12) 0.073(6) Uani 1 1 d .
H13A H 0.3906 1.2246 0.5559 0.087 Uiso 1 1 d R
H13B H 0.5305 1.2202 0.5421 0.087 Uiso 1 1 d R
H13C H 0.4977 1.1678 0.6020 0.087 Uiso 1 1 d R
C37 C 0.3655(18) 0.8737(12) 0.1184(10) 0.055(5) Uani 1 1 d .
H37 H 0.2807 0.8492 0.0974 0.066 Uiso 1 1 d R
C28 C 0.3474(18) 1.0449(10) -0.0208(9) 0.047(4) Uani 1 1 d .
C33 C 0.0958(18) 1.0358(11) 0.0611(11) 0.056(5) Uani 1 1 d .
H33A H 0.0695 1.0168 0.1008 0.067 Uiso 1 1 d R
H33B H 0.0359 1.0789 0.0385 0.067 Uiso 1 1 d R
H33C H 0.1811 1.0606 0.0731 0.067 Uiso 1 1 d R
C1 C 0.5928(16) 0.9608(14) 0.4199(11) 0.057(5) Uani 1 1 d .
C39 C 0.469(3) 0.7948(16) 0.1276(14) 0.104(10) Uani 1 1 d .
H39A H 0.4637 0.7656 0.0856 0.125 Uiso 1 1 d R
H39B H 0.4502 0.7540 0.1598 0.125 Uiso 1 1 d R
H39C H 0.5544 0.8181 0.1432 0.125 Uiso 1 1 d R
C30 C 0.555(2) 1.0536(15) 0.0587(12) 0.069(6) Uani 1 1 d .
H30 H 0.6373 1.0776 0.0710 0.083 Uiso 1 1 d R
C34 C 0.251(2) 1.0829(13) -0.0815(13) 0.072(6) Uani 1 1 d .
H34 H 0.1686 1.0511 -0.0905 0.086 Uiso 1 1 d R
C41 C -0.042(2) 0.8727(16) 0.2344(12) 0.077(7) Uani 1 1 d .
H41 H 0.0327 0.8863 0.2706 0.092 Uiso 1 1 d R
C42 C 0.663(3) 1.221(2) 0.2689(16) 0.100(9) Uani 1 1 d .
H42 H 0.7179 1.2355 0.2379 0.120 Uiso 1 1 d R
C22 C -0.2706(16) 0.8479(15) -0.0726(13) 0.073(7) Uani 1 1 d .
H22 H -0.3482 0.8211 -0.0929 0.087 Uiso 1 1 d R
C6 C 0.4268(15) 1.1136(11) 0.5111(9) 0.043(4) Uani 1 1 d .
C31 C 0.5210(16) 0.9891(14) 0.0963(10) 0.057(5) Uani 1 1 d .
H31 H 0.5763 0.9720 0.1361 0.068 Uiso 1 1 d R
C16 C 0.273(3) 1.3264(16) 0.4150(17) 0.106(10) Uani 1 1 d .
H16A H 0.2996 1.3443 0.3752 0.127 Uiso 1 1 d R
H16B H 0.3473 1.3183 0.4507 0.127 Uiso 1 1 d R
H16C H 0.2178 1.3706 0.4274 0.127 Uiso 1 1 d R
C25 C -0.0371(15) 0.9241(12) -0.0175(10) 0.052(5) Uani 1 1 d .
C10 C 0.0034(19) 1.2337(13) 0.5358(13) 0.064(6) Uani 1 1 d .
H10 H -0.0663 1.2648 0.5449 0.077 Uiso 1 1 d R
C24 C -0.1493(16) 0.9541(15) -0.0037(13) 0.073(7) Uani 1 1 d .
H24 H -0.1433 1.0005 0.0262 0.088 Uiso 1 1 d R
C20 C 0.624(2) 0.8535(15) 0.3390(12) 0.076(7) Uani 1 1 d .
H20A H 0.6783 0.8943 0.3220 0.091 Uiso 1 1 d R
H20B H 0.5653 0.8264 0.3022 0.091 Uiso 1 1 d R
H20C H 0.6778 0.8095 0.3649 0.091 Uiso 1 1 d R
C38 C 0.351(3) 0.9116(19) 0.1864(11) 0.085(7) Uani 1 1 d .
H38A H 0.4171 0.9553 0.2001 0.101 Uiso 1 1 d R
H38B H 0.3640 0.8651 0.2186 0.101 Uiso 1 1 d R
H38C H 0.2675 0.9372 0.1833 0.101 Uiso 1 1 d R
C14 C 0.206(2) 1.2423(14) 0.4069(13) 0.073(7) Uani 1 1 d .
H14 H 0.2699 1.1984 0.4011 0.088 Uiso 1 1 d R
C4 C 0.6649(17) 1.0947(17) 0.5064(13) 0.078(8) Uani 1 1 d .
H4 H 0.6873 1.1393 0.5376 0.094 Uiso 1 1 d R
C18 C 0.113(3) 0.9768(18) 0.6170(15) 0.099(9) Uani 1 1 d .
H18A H 0.0294 1.0049 0.6081 0.118 Uiso 1 1 d R
H18B H 0.1316 0.9541 0.6618 0.118 Uiso 1 1 d R
H18C H 0.1116 0.9298 0.5858 0.118 Uiso 1 1 d R
C19 C 0.279(4) 1.0782(19) 0.6766(13) 0.117(12) Uani 1 1 d .
H19A H 0.3643 1.1002 0.6762 0.140 Uiso 1 1 d R
H19B H 0.2866 1.0314 0.7084 0.140 Uiso 1 1 d R
H19C H 0.2275 1.1242 0.6888 0.140 Uiso 1 1 d R
C23 C -0.2686(18) 0.9200(17) -0.0301(12) 0.074(7) Uani 1 1 d .
H23 H -0.3439 0.9423 -0.0199 0.089 Uiso 1 1 d R
C3 C 0.7583(17) 1.0531(19) 0.4807(17) 0.101(10) Uani 1 1 d .
H3 H 0.8452 1.0683 0.4946 0.122 Uiso 1 1 d R
C40 C -0.253(2) 0.7116(16) -0.1673(12) 0.077(7) Uani 1 1 d .
H40A H -0.2984 0.6804 -0.1390 0.092 Uiso 1 1 d R
H40B H -0.2280 0.6718 -0.1985 0.092 Uiso 1 1 d R
H40C H -0.3077 0.7562 -0.1913 0.092 Uiso 1 1 d R
C15 C 0.107(3) 1.2441(15) 0.3397(13) 0.088(8) Uani 1 1 d .
H15A H 0.0436 1.2888 0.3415 0.106 Uiso 1 1 d R
H15B H 0.0633 1.1890 0.3296 0.106 Uiso 1 1 d R
H15C H 0.1524 1.2582 0.3055 0.106 Uiso 1 1 d R
C36 C 0.320(3) 1.0811(18) -0.1411(13) 0.102(10) Uani 1 1 d .
H36A H 0.2846 1.1271 -0.1715 0.122 Uiso 1 1 d R
H36B H 0.3040 1.0258 -0.1635 0.122 Uiso 1 1 d R
H36C H 0.4122 1.0896 -0.1263 0.122 Uiso 1 1 d R
C35 C 0.225(3) 1.1747(16) -0.0688(14) 0.103(9) Uani 1 1 d .
H35A H 0.1353 1.1849 -0.0678 0.123 Uiso 1 1 d R
H35B H 0.2483 1.2110 -0.1024 0.123 Uiso 1 1 d R
H35C H 0.2783 1.1885 -0.0258 0.123 Uiso 1 1 d R
C29 C 0.4691(18) 1.0843(12) 0.0020(13) 0.065(6) Uani 1 1 d .
H29 H 0.4920 1.1313 -0.0217 0.078 Uiso 1 1 d R

loop_
_atom_site_aniso_label
_atom_site_aniso_U_11
_atom_site_aniso_U_22
_atom_site_aniso_U_33
_atom_site_aniso_U_23
_atom_site_aniso_U_13
_atom_site_aniso_U_12
Sn1 0.0276(4) 0.0354(5) 0.0399(6) -0.0017(5) 0.0086(4) 0.0020(4)
Sn2 0.0295(5) 0.0348(6) 0.0452(7) -0.0043(5) 0.0111(4) -0.0003(5)
Br1 0.0487(9) 0.0443(9) 0.0547(11) -0.0095(8) 0.0085(8) 0.0068(8)
Br2 0.0670(12) 0.0459(9) 0.0473(11) 0.0061(8) 0.0179(9) 0.0074(9)
Br8 0.0343(8) 0.0645(12) 0.0865(15) -0.0261(12) 0.0234(9) -0.0073(9)
Br6 0.0676(12) 0.0461(10) 0.0544(12) 0.0042(9) 0.0099(9) -0.0103(9)
Br5 0.0512(10) 0.0519(10) 0.0660(13) -0.0214(10) 0.0161(9) -0.0089(8)
Br4 0.0305(7) 0.0652(12) 0.0892(16) -0.0272(12) 0.0133(8) 0.0023(8)
Br3 0.1212(19) 0.0556(12) 0.0469(12) 0.0097(10) 0.0278(12) 0.0176(12)
Br7 0.0917(16) 0.0671(13) 0.0497(12) 0.0084(11) 0.0060(11) -0.0018(12)
Cl1 0.133(6) 0.069(4) 0.126(6) 0.015(4) 0.076(5) -0.002(4)
Cl4 0.091(5) 0.131(7) 0.208(11) -0.063(7) -0.005(6) -0.020(5)
Cl2 0.153(8) 0.195(10) 0.096(6) 0.007(6) 0.048(5) -0.073(7)
N4 0.035(6) 0.028(6) 0.049(8) -0.011(6) 0.011(6) -0.001(5)
Cl3 0.142(7) 0.099(6) 0.233(12) 0.081(7) -0.047(8) 0.001(6)
N2 0.039(6) 0.030(6) 0.028(7) -0.004(5) 0.007(5) 0.000(5)
Cl5 0.154(8) 0.137(8) 0.209(12) -0.062(9) 0.016(8) 0.006(7)
N3 0.026(6) 0.049(8) 0.040(8) 0.000(6) 0.011(5) 0.003(5)
N1 0.040(7) 0.057(9) 0.052(9) 0.012(7) 0.025(6) 0.001(6)
O2 0.029(6) 0.103(12) 0.097(12) -0.034(10) 0.001(7) -0.004(7)
C7 0.041(8) 0.035(8) 0.045(10) -0.009(7) 0.015(7) 0.000(6)
O1 0.051(7) 0.055(8) 0.108(12) -0.016(8) 0.044(8) 0.002(6)
C26 0.040(7) 0.034(7) 0.049(10) 0.008(7) 0.019(7) 0.002(7)
C27 0.035(7) 0.036(8) 0.056(10) -0.015(8) 0.025(7) -0.005(7)
C32 0.038(7) 0.034(8) 0.048(10) -0.016(7) -0.004(7) 0.001(6)
Cl6 0.166(10) 0.296(19) 0.122(9) 0.003(11) -0.032(8) -0.013(11)
C9 0.054(11) 0.047(11) 0.089(17) -0.016(11) 0.016(11) 0.019(9)
C12 0.044(9) 0.045(9) 0.063(13) -0.007(9) 0.014(9) -0.001(8)
C8 0.050(10) 0.048(10) 0.062(13) -0.002(9) 0.006(9) 0.005(8)
C11 0.059(11) 0.058(12) 0.089(16) -0.031(12) 0.038(11) 0.004(10)
C17 0.070(12) 0.043(10) 0.076(15) 0.013(10) 0.038(11) 0.012(9)
C5 0.035(8) 0.038(9) 0.074(13) 0.015(9) 0.010(8) -0.003(7)
C2 0.034(9) 0.101(18) 0.091(17) -0.014(15) 0.027(10) -0.008(10)
C21 0.038(8) 0.044(9) 0.042(9) -0.004(8) 0.010(7) -0.003(8)
C13 0.073(13) 0.058(12) 0.077(16) -0.030(11) -0.007(11) -0.012(10)
C37 0.055(10) 0.048(10) 0.053(12) -0.007(9) -0.005(9) 0.011(8)
C28 0.071(11) 0.032(8) 0.046(10) -0.007(7) 0.033(9) -0.010(8)
C33 0.057(10) 0.043(10) 0.069(14) -0.013(9) 0.013(10) 0.009(8)
C1 0.044(9) 0.059(11) 0.079(14) -0.008(11) 0.037(9) -0.008(9)
C39 0.14(2) 0.063(15) 0.09(2) -0.001(14) -0.010(17) 0.055(16)
C30 0.062(12) 0.069(14) 0.070(15) -0.022(12) -0.002(11) -0.026(11)
C34 0.082(14) 0.042(10) 0.086(17) -0.004(11) 0.004(13) -0.001(10)
C41 0.072(14) 0.081(15) 0.069(15) 0.006(13) 0.000(11) -0.023(12)
C42 0.081(16) 0.12(2) 0.10(2) 0.008(19) 0.017(15) -0.017(17)
C22 0.025(8) 0.078(14) 0.11(2) -0.024(14) 0.011(10) -0.006(8)
C6 0.044(9) 0.043(9) 0.041(10) -0.002(7) 0.011(7) -0.011(7)
C31 0.039(8) 0.076(13) 0.051(11) -0.022(10) 0.002(8) -0.005(9)
C16 0.12(2) 0.067(16) 0.15(3) 0.004(17) 0.08(2) -0.005(15)
C25 0.032(8) 0.060(11) 0.063(12) -0.001(9) 0.011(8) 0.020(8)
C10 0.054(11) 0.046(11) 0.097(18) -0.020(11) 0.023(11) 0.004(9)
C24 0.034(8) 0.076(14) 0.12(2) -0.005(14) 0.035(10) 0.012(10)
C20 0.094(16) 0.081(15) 0.078(16) -0.001(12) 0.072(13) 0.021(13)
C38 0.097(17) 0.105(19) 0.047(13) 0.012(13) 0.007(12) -0.002(15)
C14 0.071(13) 0.051(11) 0.094(18) 0.030(12) 0.011(12) 0.020(10)
C4 0.034(9) 0.108(18) 0.091(18) 0.031(15) 0.011(10) -0.030(11)
C18 0.11(2) 0.091(19) 0.10(2) 0.010(17) 0.045(17) 0.031(17)
C19 0.19(3) 0.089(19) 0.053(16) -0.001(14) -0.021(19) -0.01(2)
C23 0.036(9) 0.100(17) 0.089(17) -0.020(14) 0.019(10) 0.001(10)
C3 0.019(8) 0.11(2) 0.18(3) -0.01(2) 0.022(12) -0.013(11)
C40 0.062(12) 0.077(15) 0.080(17) -0.016(13) -0.009(11) -0.019(12)
C15 0.12(2) 0.059(13) 0.080(18) 0.001(13) 0.012(16) 0.031(14)
C36 0.16(3) 0.087(17) 0.074(18) 0.007(14) 0.064(18) -0.043(18)
C35 0.14(2) 0.073(16) 0.09(2) 0.039(15) 0.018(18) 0.033(17)
C29 0.057(11) 0.044(10) 0.103(18) 0.002(11) 0.036(12) -0.030(9)

loop_
_atom_type_symbol
_atom_type_description
_atom_type_scat_dispersion_real
_atom_type_scat_dispersion_imag
_atom_type_scat_source
C C 0.0033 0.0016 'International Tables Vol C Tables 4.2.6.8 and 6.1.1.4'
H H 0.0000 0.0000 'International Tables Vol C Tables 4.2.6.8 and 6.1.1.4'
O O 0.0106 0.0060 'International Tables Vol C Tables 4.2.6.8 and 6.1.1.4'
N N 0.0061 0.0033 'International Tables Vol C Tables 4.2.6.8 and 6.1.1.4'
Cl Cl 0.1484 0.1585 'International Tables Vol C Tables 4.2.6.8 and 6.1.1.4'
Br Br -0.2901 2.4595 'International Tables Vol C Tables 4.2.6.8 and 6.1.1.4'
Sn Sn -0.6537 1.4246 'International Tables Vol C Tables 4.2.6.8 and 6.1.1.4'

loop_
_exptl_crystal_face_index_h
_exptl_crystal_face_index_k
_exptl_crystal_face_index_l
_exptl_crystal_face_perp_dist
1 0 0 0.126
-1 0 0 0.152
0 0 -1 0.096
0 0 1 0.028
0 -1 0 0.050
0 1 0 0.130

loop_
_geom_angle_atom_site_label_1
_geom_angle_atom_site_label_2
_geom_angle_atom_site_label_3
_geom_angle
N1 Sn1 N2 71.7(5)
N1 Sn1 Br3 83.2(4)
N2 Sn1 Br3 92.2(3)
N1 Sn1 Br4 158.6(4)
N2 Sn1 Br4 87.1(3)
Br3 Sn1 Br4 95.33(9)
N1 Sn1 Br2 84.0(4)
N2 Sn1 Br2 89.7(3)
Br3 Sn1 Br2 165.81(9)
Br4 Sn1 Br2 98.82(8)
N1 Sn1 Br1 108.8(4)
N2 Sn1 Br1 177.3(3)
Br3 Sn1 Br1 90.56(8)
Br4 Sn1 Br1 92.50(7)
Br2 Sn1 Br1 87.74(7)
N3 Sn2 N4 71.1(4)
N3 Sn2 Br8 158.7(3)
N4 Sn2 Br8 87.6(3)
N3 Sn2 Br7 83.7(3)
N4 Sn2 Br7 92.8(3)
Br8 Sn2 Br7 96.25(9)
N3 Sn2 Br5 108.5(3)
N4 Sn2 Br5 177.3(4)
Br8 Sn2 Br5 92.82(7)
Br7 Sn2 Br5 89.85(8)
N3 Sn2 Br6 83.2(3)
N4 Sn2 Br6 88.8(4)
Br8 Sn2 Br6 98.28(8)
Br7 Sn2 Br6 165.44(9)
Br5 Sn2 Br6 88.48(8)
C26 N4 C27 118.6(13)
C26 N4 Sn2 117.9(10)
C27 N4 Sn2 123.5(9)
C6 N2 C7 116.9(13)
C6 N2 Sn1 116.9(10)
C7 N2 Sn1 126.1(9)
C21 N3 C25 120.5(14)
C21 N3 Sn2 123.4(11)
C25 N3 Sn2 116.0(10)
C1 N1 C5 120.5(15)
C1 N1 Sn1 124.2(13)
C5 N1 Sn1 115.3(10)
C21 O2 C40 122.2(15)
C8 C7 C12 120.5(15)
C8 C7 N2 119.8(16)
C12 C7 N2 119.7(14)
C1 O1 C20 119.5(15)
N4 C26 C33 126.5(15)
N4 C26 C25 116.9(15)
C33 C26 C25 116.5(14)
C32 C27 C28 122.6(15)
C32 C27 N4 120.1(14)
C28 C27 N4 117.2(15)
C27 C32 C31 118.6(17)
C27 C32 C37 124.0(14)
C31 C32 C37 117.2(15)
C10 C9 C8 123(2)
C10 C9 H9 118.4
C8 C9 H9 118.1
C11 C12 C7 118.7(18)
C11 C12 C17 118.2(19)
C7 C12 C17 123.0(16)
C9 C8 C7 118(2)
C9 C8 C14 118.8(18)
C7 C8 C14 122.8(16)
C12 C11 C10 120(2)
C12 C11 H11 119.7
C10 C11 H11 120.8
C19 C17 C12 110.8(18)
C19 C17 C18 109(2)
C12 C17 C18 110.6(18)
C19 C17 H17 108.3
C12 C17 H17 109.3
C18 C17 H17 108.5
N1 C5 C4 118.0(19)
N1 C5 C6 117.4(13)
C4 C5 C6 124.6(19)
C3 C2 C1 123(2)
C3 C2 H2 117.4
C1 C2 H2 119.2
N3 C21 O2 114.6(14)
N3 C21 C22 122.7(17)
O2 C21 C22 122.7(15)
C6 C13 H13A 109.4
C6 C13 H13B 108.1
H13A C13 H13B 109.5
C6 C13 H13C 110.9
H13A C13 H13C 109.5
H13B C13 H13C 109.5
C32 C37 C38 110.9(16)
C32 C37 C39 111.5(18)
C38 C37 C39 111.9(18)
C32 C37 H37 108.9
C38 C37 H37 106.3
C39 C37 H37 107.2
C29 C28 C27 116.7(17)
C29 C28 C34 120.2(17)
C27 C28 C34 123.0(16)
C26 C33 H33A 111.3
C26 C33 H33B 106.7
H33A C33 H33B 109.5
C26 C33 H33C 110.3
H33A C33 H33C 109.5
H33B C33 H33C 109.5
O1 C1 N1 112.1(15)
O1 C1 C2 127.9(18)
N1 C1 C2 120(2)
C37 C39 H39A 110.0
C37 C39 H39B 109.4
H39A C39 H39B 109.5
C37 C39 H39C 109.0
H39A C39 H39C 109.5
H39B C39 H39C 109.5
C31 C30 C29 121.4(18)
C31 C30 H30 119.1
C29 C30 H30 119.5
C35 C34 C28 110(2)
C35 C34 C36 107(2)
C28 C34 C36 107(2)
C35 C34 H34 108.3
C28 C34 H34 111.6
C36 C34 H34 113.3
Cl1 C41 Cl3 109.7(14)
Cl1 C41 Cl2 109.6(14)
Cl3 C41 Cl2 114.8(14)
Cl1 C41 H41 107.5
Cl3 C41 H41 108.5
Cl2 C41 H41 106.4
Cl4 C42 Cl6 117(2)
Cl4 C42 Cl5 112.1(15)
Cl6 C42 Cl5 108.6(19)
Cl4 C42 H42 106.9
Cl6 C42 H42 104.6
Cl5 C42 H42 107.1
C23 C22 C21 117.8(17)
C23 C22 H22 121.1
C21 C22 H22 121.0
N2 C6 C13 125.9(16)
N2 C6 C5 118.0(15)
C13 C6 C5 115.9(15)
C30 C31 C32 119.5(18)
C30 C31 H31 120.9
C32 C31 H31 119.6
C14 C16 H16A 112.5
C14 C16 H16B 105.5
H16A C16 H16B 109.5
C14 C16 H16C 110.3
H16A C16 H16C 109.5
H16B C16 H16C 109.5
N3 C25 C24 118.9(17)
N3 C25 C26 117.7(13)
C24 C25 C26 123.3(18)
C9 C10 C11 119.9(18)
C9 C10 H10 120.1
C11 C10 H10 119.9
C25 C24 C23 124(2)
C25 C24 H24 117.2
C23 C24 H24 118.5
O1 C20 H20A 112.0
O1 C20 H20B 105.5
H20A C20 H20B 109.5
O1 C20 H20C 110.8
H20A C20 H20C 109.5
H20B C20 H20C 109.5
C37 C38 H38A 108.7
C37 C38 H38B 108.3
H38A C38 H38B 109.5
C37 C38 H38C 111.4
H38A C38 H38C 109.5
H38B C38 H38C 109.5
C16 C14 C8 119(2)
C16 C14 C15 108(2)
C8 C14 C15 113(2)
C16 C14 H14 106.9
C8 C14 H14 104.5
C15 C14 H14 104.9
C3 C4 C5 121(2)
C3 C4 H4 120.5
C5 C4 H4 118.1
C17 C18 H18A 109.7
C17 C18 H18B 109.5
H18A C18 H18B 109.5
C17 C18 H18C 109.2
H18A C18 H18C 109.5
H18B C18 H18C 109.5
C17 C19 H19A 110.5
C17 C19 H19B 107.8
H19A C19 H19B 109.5
C17 C19 H19C 110.1
H19A C19 H19C 109.5
H19B C19 H19C 109.5
C24 C23 C22 115.7(18)
C24 C23 H23 122.3
C22 C23 H23 122.0
C2 C3 C4 117.0(18)
C2 C3 H3 122.1
C4 C3 H3 120.9
O2 C40 H40A 110.2
O2 C40 H40B 110.2
H40A C40 H40B 109.5
O2 C40 H40C 108.0
H40A C40 H40C 109.5
H40B C40 H40C 109.5
C14 C15 H15A 108.8
C14 C15 H15B 112.1
H15A C15 H15B 109.5
C14 C15 H15C 107.5
H15A C15 H15C 109.5
H15B C15 H15C 109.5
C34 C36 H36A 108.0
C34 C36 H36B 108.8
H36A C36 H36B 109.5
C34 C36 H36C 111.6
H36A C36 H36C 109.5
H36B C36 H36C 109.5
C34 C35 H35A 112.7
C34 C35 H35B 109.7
H35A C35 H35B 109.5
C34 C35 H35C 106.0
H35A C35 H35C 109.5
H35B C35 H35C 109.5
C30 C29 C28 120.9(18)
C30 C29 H29 120.2
C28 C29 H29 118.9

loop_
_geom_bond_atom_site_label_1
_geom_bond_atom_site_label_2
_geom_bond_distance
Sn1 N1 2.304(14)
Sn1 N2 2.320(12)
Sn1 Br3 2.512(2)
Sn1 Br4 2.5310(18)
Sn1 Br2 2.543(2)
Sn1 Br1 2.575(2)
Sn2 N3 2.293(12)
Sn2 N4 2.347(12)
Sn2 Br8 2.5290(18)
Sn2 Br7 2.541(2)
Sn2 Br5 2.555(2)
Sn2 Br6 2.558(2)
Cl1 C41 1.72(2)
Cl4 C42 1.68(3)
Cl2 C41 1.78(3)
N4 C26 1.258(19)
N4 C27 1.486(18)
Cl3 C41 1.77(3)
N2 C6 1.287(19)
N2 C7 1.453(19)
Cl5 C42 1.76(3)
N3 C21 1.286(19)
N3 C25 1.35(2)
N1 C1 1.34(2)
N1 C5 1.36(2)
O2 C21 1.36(2)
O2 C40 1.41(2)
C7 C8 1.40(2)
C7 C12 1.43(3)
O1 C1 1.33(2)
O1 C20 1.45(2)
C26 C33 1.50(2)
C26 C25 1.50(2)
C27 C32 1.36(2)
C27 C28 1.42(2)
C32 C31 1.44(2)
C32 C37 1.51(3)
Cl6 C42 1.70(3)
C9 C10 1.36(3)
C9 C8 1.38(2)
C9 H9 0.9301
C12 C11 1.40(2)
C12 C17 1.51(3)
C8 C14 1.50(3)
C11 C10 1.41(3)
C11 H11 0.9299
C17 C19 1.49(3)
C17 C18 1.52(3)
C17 H17 0.9800
C5 C4 1.41(2)
C5 C6 1.48(2)
C2 C3 1.34(3)
C2 C1 1.37(3)
C2 H2 0.9301
C21 C22 1.42(2)
C13 C6 1.47(2)
C13 H13A 0.9600
C13 H13B 0.9599
C13 H13C 0.9600
C37 C38 1.54(3)
C37 C39 1.61(3)
C37 H37 0.9799
C28 C29 1.40(2)
C28 C34 1.54(3)
C33 H33A 0.9600
C33 H33B 0.9601
C33 H33C 0.9600
C39 H39A 0.9599
C39 H39B 0.9600
C39 H39C 0.9600
C30 C31 1.35(3)
C30 C29 1.39(3)
C30 H30 0.9301
C34 C35 1.47(3)
C34 C36 1.56(3)
C34 H34 0.9800
C41 H41 0.9800
C42 H42 0.9800
C22 C23 1.40(3)
C22 H22 0.9300
C31 H31 0.9300
C16 C14 1.46(3)
C16 H16A 0.9599
C16 H16B 0.9600
C16 H16C 0.9600
C25 C24 1.36(2)
C10 H10 0.9299
C24 C23 1.36(3)
C24 H24 0.9301
C20 H20A 0.9600
C20 H20B 0.9600
C20 H20C 0.9601
C38 H38A 0.9601
C38 H38B 0.9599
C38 H38C 0.9600
C14 C15 1.54(3)
C14 H14 0.9800
C4 C3 1.37(3)
C4 H4 0.9301
C18 H18A 0.9600
C18 H18B 0.9600
C18 H18C 0.9601
C19 H19A 0.9601
C19 H19B 0.9600
C19 H19C 0.9599
C23 H23 0.9300
C3 H3 0.9300
C40 H40A 0.9600
C40 H40B 0.9600
C40 H40C 0.9600
C15 H15A 0.9600
C15 H15B 0.9601
C15 H15C 0.9601
C36 H36A 0.9599
C36 H36B 0.9599
C36 H36C 0.9600
C35 H35A 0.9601
C35 H35B 0.9600
C35 H35C 0.9601
C29 H29 0.9300
